data_7128639
loop_
_publ_author_name
'Yuan, Haoxuan'
'Hong, Kemiao'
'Liu, Xiangrong'
'Qian, Yu'
'Xu, Xinfang'
'Hu, Wenhao'

_publ_section_title
;
 Enantioselective assembly of 3,3-disubstituted succinimides <i>via</i>
 three-component reaction of vinyl diazosuccinimides with alcohols and
 imines.
;
_journal_issue 65
_journal_name_full 'Chemical communications (Cambridge, England)'
_journal_page_first 8043
_journal_page_last 8046
_journal_paper_doi 10.1039/d1cc02876f
_journal_volume 57
_journal_year 2021
_chemical_absolute_configuration ad
_chemical_formula_moiety 'C41 H31 Br N2 O3'
_chemical_formula_sum 'C41 H31 Br N2 O3'
_chemical_formula_weight 679.59
_space_group_crystal_system monoclinic
_space_group_IT_number 5
_space_group_name_Hall 'C 2y'
_space_group_name_H-M_alt 'C 1 2 1'
_atom_sites_solution_hydrogens geom
_atom_sites_solution_primary dual
_audit_creation_date 2021-01-04
_audit_creation_method
;
Olex2 1.3
(compiled 2020.07.31 svn.rc2a77460 for OlexSys, GUI svn.r6226)
;
_audit_update_record
;
2021-03-16 deposited with the CCDC.	2021-07-13 downloaded from the CCDC.
;
_cell_angle_alpha 90
_cell_angle_beta 90.5300(10)
_cell_angle_gamma 90
_cell_formula_units_Z 4
_cell_length_a 17.02430(10)
_cell_length_b 11.28740(10)
_cell_length_c 19.8460(2)
_cell_measurement_reflns_used 26591
_cell_measurement_temperature 99.99(10)
_cell_measurement_theta_max 76.6800
_cell_measurement_theta_min 2.2210
_cell_volume 3813.45(6)
_computing_cell_refinement 'CrysAlisPro 1.171.40.84a (Rigaku OD, 2020)'
_computing_data_collection 'CrysAlisPro 1.171.40.84a (Rigaku OD, 2020)'
_computing_data_reduction 'CrysAlisPro 1.171.40.84a (Rigaku OD, 2020)'
_computing_molecular_graphics 'Olex2 1.3 (Dolomanov et al., 2009)'
_computing_publication_material 'Olex2 1.3 (Dolomanov et al., 2009)'
_computing_structure_refinement 'SHELXL 2018/3 (Sheldrick, 2015)'
_computing_structure_solution 'SHELXT 2018/2 (Sheldrick, 2018)'
_diffrn_ambient_environment N~2~
_diffrn_ambient_temperature 99.99(10)
_diffrn_detector 'Hybrid Pixel Array Detector'
_diffrn_detector_area_resol_mean 10.0000
_diffrn_detector_type HyPix
_diffrn_measured_fraction_theta_full 1.000
_diffrn_measured_fraction_theta_max 0.982
_diffrn_measurement_details
;
List of Runs (angles in degrees, time in seconds):

  # Type    Start    End  Width  t~exp~   \w     \q     \k     \f   Frames
#--------------------------------------------------------------------------
  1  \w     32.00 119.00   0.50    0.05    --   46.37  43.00 -41.00  174
  2  \w     30.00 118.00   0.50    0.05    --   46.37  57.00  30.00  176
  3  \w     30.00 118.00   0.50    0.05    --   46.37  57.00  90.00  176
  4  \w     32.00 120.00   0.50    0.05    --   46.37  38.00 120.00  176
  5  \w     94.00 138.00   0.50    0.50    --  107.00  77.00  90.00   88
  6  \w     92.00 178.00   0.50    0.50    --  107.00  43.00 -41.00  172
  7  \w     95.00 166.00   0.50    0.50    --  107.00  30.00 -90.00  142
  8  \w    126.00 177.00   0.50    0.50    --  107.00  61.00-150.00  102
  9  \w    140.00 167.00   0.50    0.50    --  107.00  15.00-180.00   54
 10  \w     34.00  73.00   0.50    0.50    --  107.00 -61.00  30.00   78
 11  \w     34.00 105.00   0.50    0.50    --  107.00 -77.00 150.00  142
 12  \w     35.00  60.00   0.50    0.50    --  107.00 -61.00 120.00   50
 13  \w     39.00  65.00   0.50    0.50    --  107.00 -77.00 -30.00   52
 14  \w     70.00 106.00   0.50    0.50    --  107.00 -77.00 -30.00   72
 15  \w     35.00  73.00   0.50    0.50    --  107.00 -61.00-150.00   76
 16  \w     35.00  73.00   0.50    0.50    --  107.00 -61.00-180.00   76
 17  \w     37.00 109.00   0.50    0.50    --  107.00-113.00   0.96  144
 18  \w    -62.00  27.00   0.50    0.05    --  -46.37  57.00-180.00  178
 19  \w    -46.00  27.00   0.50    0.05    --  -46.37  43.00 -41.00  146
 20  \w    -26.00  50.00   0.50    0.05    --   46.37 -43.00 167.00  152
 21  \w     84.00 142.00   0.50    0.50    --  107.00 125.00 150.00  116
 22  \w    -29.00  28.00   0.50    0.05    --   46.37 -19.00  30.00  114
 23  \w   -119.00 -32.00   0.50    0.05    --  -46.37 -43.00 167.00  174
 24  \w   -169.00-122.00   0.50    0.50    -- -100.00 -77.00 120.00   94
 25  \w   -146.00-120.00   0.50    0.50    -- -100.00 -77.00  90.00   52
 26  \w   -173.00 -76.00   0.50    0.50    -- -100.00 -77.00  60.00  194
 27  \w   -101.00 -76.00   0.50    0.50    -- -100.00 -77.00  90.00   50
 28  \w   -102.00 -76.00   0.50    0.50    -- -100.00 -77.00 120.00   52
 29  \w   -114.00 -76.00   0.50    0.50    -- -100.00 -76.00 129.11   76
 30  \w   -168.00-133.00   0.50    0.50    -- -100.00 -76.00 129.11   70
 31  \w   -166.00-138.00   0.50    0.50    -- -100.00 -73.00  78.70   56
 32  \w   -109.00 -77.00   0.50    0.50    -- -100.00 -75.00  23.25   64
 33  \w   -106.00 -80.00   0.50    0.50    -- -100.00 -71.00  29.78   52
 34  \w   -172.00-143.00   0.50    0.50    -- -100.00 -75.00  23.25   58
 35  \w   -167.00-141.00   0.50    0.50    -- -100.00 -71.00  29.78   52
 36  \w   -171.00-130.00   0.50    0.50    -- -100.00 -65.00  97.63   82
 37  \w   -118.00 -80.00   0.50    0.50    -- -100.00 -73.00  78.70   76
 38  \w   -107.00 -81.00   0.50    0.50    -- -100.00 -65.00  97.63   52
 39  \w   -108.00 -82.00   0.50    0.50    -- -100.00 -63.00  52.57   52
 40  \w   -107.00 -82.00   0.50    0.50    -- -100.00 -62.00  49.82   50
 41  \w   -173.00 -82.00   0.50    0.50    -- -100.00 -61.00  60.00  182
 42  \w   -159.00 -81.00   0.50    0.50    -- -100.00 -65.00  36.66  156
 43  \w   -173.00 -81.00   0.50    0.50    -- -100.00 -64.00  -3.02  184
 44  \w   -170.00-129.00   0.50    0.50    -- -100.00 -51.00 -51.84   82
 45  \w   -109.00 -84.00   0.50    0.50    -- -100.00 -51.00 -51.84   50
 46  \w   -120.00 -92.00   0.50    0.50    -- -100.00 -49.00 -83.14   56
 47  \w   -172.00-128.00   0.50    0.50    -- -100.00 -49.00 -83.14   88
 48  \w   -126.00 -85.00   0.50    0.50    -- -100.00 -45.00  60.00   82
 49  \w   -161.00 -83.00   0.50    0.50    -- -100.00 -60.00  22.94  156
 50  \w   -172.00 -84.00   0.50    0.50    -- -100.00 -46.00  33.02  176
 51  \w   -113.00 -86.00   0.50    0.50    -- -100.00 -56.00  91.84   54
 52  \w   -167.00 -91.00   0.50    0.50    -- -100.00 -55.00 128.59  152
 53  \w   -174.00 -85.00   0.50    0.50    -- -100.00 -43.00 167.00  178
 54  \w    -99.00 -73.00   0.50    0.50    -- -100.00  77.00  60.00   52
 55  \w    -69.00 -44.00   0.50    0.50    -- -100.00  61.00  60.00   50
 56  \w    -54.00 -28.00   0.50    0.50    -- -100.00  77.00  60.00   52
 57  \w    -69.00 -44.00   0.50    0.50    -- -100.00  61.00  90.00   50
 58  \w    -62.00 -32.00   0.50    0.50    -- -100.00  61.00 150.00   60
;
_diffrn_measurement_device 'four-circle diffractometer'
_diffrn_measurement_device_type 'XtaLAB Synergy R, DW system, HyPix'
_diffrn_measurement_method '\w scans'
_diffrn_orient_matrix_type 'CrysAlisPro convention (1999,Acta A55,543-557)'
_diffrn_orient_matrix_UB_11 -0.0005194000
_diffrn_orient_matrix_UB_12 -0.0337110000
_diffrn_orient_matrix_UB_13 -0.0751894000
_diffrn_orient_matrix_UB_21 0.0783736000
_diffrn_orient_matrix_UB_22 -0.0663055000
_diffrn_orient_matrix_UB_23 0.0098416000
_diffrn_orient_matrix_UB_31 -0.0453208000
_diffrn_orient_matrix_UB_32 -0.1144417000
_diffrn_orient_matrix_UB_33 0.0164402000
_diffrn_radiation_monochromator mirror
_diffrn_radiation_probe x-ray
_diffrn_radiation_type 'Cu K\a'
_diffrn_radiation_wavelength 1.54184
_diffrn_reflns_av_R_equivalents 0.0397
_diffrn_reflns_av_unetI/netI 0.0281
_diffrn_reflns_Laue_measured_fraction_full 1.000
_diffrn_reflns_Laue_measured_fraction_max 0.982
_diffrn_reflns_limit_h_max 21
_diffrn_reflns_limit_h_min -21
_diffrn_reflns_limit_k_max 13
_diffrn_reflns_limit_k_min -13
_diffrn_reflns_limit_l_max 25
_diffrn_reflns_limit_l_min -24
_diffrn_reflns_number 38776
_diffrn_reflns_point_group_measured_fraction_full 0.997
_diffrn_reflns_point_group_measured_fraction_max 0.963
_diffrn_reflns_theta_full 67.684
_diffrn_reflns_theta_max 76.796
_diffrn_reflns_theta_min 2.226
_diffrn_source 'Rotating-anode X-ray tube'
_diffrn_source_type 'Rigaku (Cu) X-ray Source'
_exptl_absorpt_coefficient_mu 1.758
_exptl_absorpt_correction_T_max 1.00000
_exptl_absorpt_correction_T_min 0.79701
_exptl_absorpt_correction_type multi-scan
_exptl_absorpt_process_details
;
CrysAlisPro 1.171.40.84a (Rigaku Oxford Diffraction, 2020)
Empirical absorption correction using spherical harmonics,
implemented in SCALE3 ABSPACK scaling algorithm.
;
_exptl_crystal_colour colourless
_exptl_crystal_colour_primary colourless
_exptl_crystal_density_diffrn 1.184
_exptl_crystal_description block
_exptl_crystal_F_000 1400
_exptl_crystal_size_max 0.25
_exptl_crystal_size_mid 0.2
_exptl_crystal_size_min 0.1
_refine_diff_density_max 0.843
_refine_diff_density_min -0.435
_refine_diff_density_rms 0.082
_refine_ls_abs_structure_details
;
 Flack x determined using 3370 quotients [(I+)-(I-)]/[(I+)+(I-)]
 (Parsons, Flack and Wagner, Acta Cryst. B69 (2013) 249-259).
;
_refine_ls_abs_structure_Flack 0.054(7)
_refine_ls_extinction_method none
_refine_ls_goodness_of_fit_ref 1.066
_refine_ls_hydrogen_treatment constr
_refine_ls_matrix_type full
_refine_ls_number_parameters 424
_refine_ls_number_reflns 7732
_refine_ls_number_restraints 1
_refine_ls_restrained_S_all 1.065
_refine_ls_R_factor_all 0.0556
_refine_ls_R_factor_gt 0.0545
_refine_ls_shift/su_max 0.001
_refine_ls_shift/su_mean 0.000
_refine_ls_structure_factor_coef Fsqd
_refine_ls_weighting_details 'w=1/[\s^2^(Fo^2^)+(0.0813P)^2^+10.3921P] where P=(Fo^2^+2Fc^2^)/3'
_refine_ls_weighting_scheme calc
_refine_ls_wR_factor_gt 0.1491
_refine_ls_wR_factor_ref 0.1502
_reflns_Friedel_coverage 0.865
_reflns_Friedel_fraction_full 0.994
_reflns_Friedel_fraction_max 0.943
_reflns_number_gt 7535
_reflns_number_total 7732
_reflns_threshold_expression 'I > 2\s(I)'
_cod_data_source_file d1cc02876f2.cif
_cod_data_source_block yuanhx_201231
_cod_depositor_comments 'Adding full bibliography for 7128639--7128640.cif.'
_cod_database_code 7128639
_shelx_shelxl_version_number 2018/3
_shelx_space_group_comment
;
The symmetry employed for this shelxl refinement is uniquely defined
by the following loop, which should always be used as a source of
symmetry information in preference to the above space-group names.
They are only intended as comments.
;
_reflns_odcompleteness_completeness 100.00
_reflns_odcompleteness_iscentric 1
_reflns_odcompleteness_theta 71.98
_olex2_refinement_description
;
1. Fixed Uiso
 At 1.2 times of:
  All C(H) groups, All C(H,H) groups, All N(H) groups
2.a Ternary CH refined with riding coordinates:
 C00M(H00M)
2.b Secondary CH2 refined with riding coordinates:
 C00L(H00A,H00B)
2.c Aromatic/amide H refined with riding coordinates:
 N007(H007), C00D(H00D), C00G(H00G), C00K(H00K), C00N(H00N), C00O(H00O),
 C00P(H00P), C00Q(H00Q), C00R(H00R), C00S(H00S), C00T(H00T), C00U(H00U),
 C00V(H00V), C00W(H00W), C00X(H00X), C00Z(H00Z), C010(H010), C011(H011),
 C012(H012), C013(H013), C014(H014), C015(H015), C017(H017), C018(H018),
 C01A(H01A), C01B(H01B), C01D(H01D), C01E(H01E)
;
_smtbx_masks_void_probe_radius 1.2
_smtbx_masks_void_truncation_radius 1.2
_olex2_submission_special_instructions 'No special instructions were received'
_oxdiff_exptl_absorpt_empirical_details
;
Empirical correction (ABSPACK) includes:
- Absorption correction using spherical harmonics
- Frame scaling
;
_oxdiff_exptl_absorpt_empirical_full_max 1.282
_oxdiff_exptl_absorpt_empirical_full_min 0.731

loop_
_space_group_symop_operation_xyz
'x, y, z'
'-x, y, -z'
'x+1/2, y+1/2, z'
'-x+1/2, y+1/2, -z'

loop_
_atom_site_label
_atom_site_type_symbol
_atom_site_fract_x
_atom_site_fract_y
_atom_site_fract_z
_atom_site_U_iso_or_equiv
_atom_site_adp_type
_atom_site_occupancy
_atom_site_site_symmetry_order
_atom_site_calc_flag
_atom_site_refinement_flags_posn
_atom_site_refinement_flags_adp
_atom_site_refinement_flags_occupancy
_atom_site_disorder_assembly
_atom_site_disorder_group
Br01 Br 0.50676(3) 0.41500(5) 0.10030(3) 0.04287(18) Uani 1 1 d . . . . .
O004 O 0.4467(2) 0.5433(4) 0.3286(2) 0.0331(8) Uani 1 1 d . . . . .
O005 O 0.4985(2) 0.7861(3) 0.3252(2) 0.0344(8) Uani 1 1 d . . . . .
O006 O 0.7088(2) 0.5726(4) 0.2515(2) 0.0381(9) Uani 1 1 d . . . . .
N007 N 0.3866(3) 0.6824(4) 0.2267(2) 0.0316(9) Uani 1 1 d . . . . .
H007 H 0.381299 0.711320 0.266446 0.038 Uiso 1 1 calc R U . . .
N008 N 0.6155(2) 0.7019(4) 0.2921(2) 0.0293(9) Uani 1 1 d . . . . .
C009 C 0.4194(3) 0.5114(6) 0.4437(3) 0.0383(13) Uani 1 1 d . . . . .
C00A C 0.5354(3) 0.7039(5) 0.3031(3) 0.0284(10) Uani 1 1 d . . . . .
C00B C 0.6424(3) 0.5927(5) 0.2678(3) 0.0311(11) Uani 1 1 d . . . . .
C00C C 0.5038(3) 0.6508(5) 0.1563(3) 0.0312(10) Uani 1 1 d . . . . .
C00D C 0.3188(3) 0.6349(5) 0.1210(3) 0.0351(11) Uani 1 1 d . . . . .
H00D H 0.348483 0.566544 0.115174 0.042 Uiso 1 1 calc R U . . .
C00E C 0.5737(3) 0.5111(5) 0.2687(3) 0.0321(11) Uani 1 1 d . . . . .
C00F C 0.5006(3) 0.5844(5) 0.2800(3) 0.0283(10) Uani 1 1 d . . . . .
C00G C 0.7117(4) 0.9618(6) 0.3714(3) 0.0403(13) Uani 1 1 d . . . . .
H00G H 0.711959 1.001237 0.412528 0.048 Uiso 1 1 calc R U . . .
C00H C 0.3324(3) 0.7112(5) 0.1774(3) 0.0310(11) Uani 1 1 d . . . . .
C00I C 0.5344(3) 0.5783(6) 0.1064(3) 0.0363(12) Uani 1 1 d . . . . .
C00J C 0.6654(3) 0.8032(4) 0.3015(3) 0.0286(10) Uani 1 1 d . . . . .
C00K C 0.5825(4) 0.6201(6) 0.0559(3) 0.0428(13) Uani 1 1 d . . . . .
H00K H 0.602348 0.568731 0.023628 0.051 Uiso 1 1 calc R U . . .
C00L C 0.4810(4) 0.5100(6) 0.3923(3) 0.0413(13) Uani 1 1 d . . . . .
H00A H 0.522507 0.565052 0.404495 0.050 Uiso 1 1 calc R U . . .
H00B H 0.503650 0.431294 0.389117 0.050 Uiso 1 1 calc R U . . .
C00M C 0.4523(3) 0.6045(4) 0.2132(3) 0.0272(10) Uani 1 1 d . . . . .
H00M H 0.430971 0.527715 0.199066 0.033 Uiso 1 1 calc R U . . .
C00N C 0.6644(3) 0.8631(5) 0.3620(3) 0.0361(11) Uani 1 1 d . . . . .
H00N H 0.632029 0.837255 0.396499 0.043 Uiso 1 1 calc R U . . .
C00O C 0.5878(3) 0.3939(5) 0.2637(3) 0.0389(13) Uani 1 1 d . . . . .
H00O H 0.640794 0.377093 0.257714 0.047 Uiso 1 1 calc R U . . .
C00P C 0.7589(3) 1.0018(6) 0.3191(4) 0.0410(13) Uani 1 1 d . . . . .
H00P H 0.789537 1.069429 0.324641 0.049 Uiso 1 1 calc R U . . .
C00Q C 0.7597(3) 0.9396(5) 0.2587(3) 0.0358(12) Uani 1 1 d . . . . .
H00Q H 0.792326 0.964185 0.224018 0.043 Uiso 1 1 calc R U . . .
C00R C 0.2603(4) 0.6653(6) 0.0751(3) 0.0420(13) Uani 1 1 d . . . . .
H00R H 0.250503 0.614974 0.038892 0.050 Uiso 1 1 calc R U . . .
C00S C 0.7120(3) 0.8407(5) 0.2498(3) 0.0349(11) Uani 1 1 d . . . . .
H00S H 0.711752 0.800302 0.208948 0.042 Uiso 1 1 calc R U . . .
C00T C 0.5719(4) 0.8142(6) 0.1036(3) 0.0462(14) Uani 1 1 d . . . . .
H00T H 0.584737 0.894293 0.103274 0.055 Uiso 1 1 calc R U . . .
C00U C 0.5241(3) 0.7701(5) 0.1531(3) 0.0343(11) Uani 1 1 d . . . . .
H00U H 0.504692 0.821597 0.185492 0.041 Uiso 1 1 calc R U . . .
C00V C 0.2875(4) 0.8124(6) 0.1826(3) 0.0409(13) Uani 1 1 d . . . . .
H00V H 0.295658 0.862880 0.219054 0.049 Uiso 1 1 calc R U . . .
C00W C 0.3974(4) 0.4133(9) 0.4780(3) 0.0534(16) Uani 1 1 d . . . . .
H00W H 0.420734 0.340447 0.469243 0.064 Uiso 1 1 calc R U . . .
C00X C 0.5786(4) 0.1778(6) 0.2557(4) 0.0469(15) Uani 1 1 d . . . . .
H00X H 0.632783 0.177742 0.250299 0.056 Uiso 1 1 calc R U . . .
C00Y C 0.5394(4) 0.2875(6) 0.2655(4) 0.0446(15) Uani 1 1 d . . . . .
C00Z C 0.4571(4) 0.2864(6) 0.2712(4) 0.0459(15) Uani 1 1 d . . . . .
H00Z H 0.429745 0.357336 0.275253 0.055 Uiso 1 1 calc R U . . .
C010 C 0.2167(4) 0.7659(7) 0.0807(3) 0.0518(16) Uani 1 1 d . . . . .
H010 H 0.178173 0.783832 0.048807 0.062 Uiso 1 1 calc R U . . .
C011 C 0.6008(4) 0.7403(7) 0.0543(3) 0.0504(16) Uani 1 1 d . . . . .
H011 H 0.632159 0.770546 0.020230 0.060 Uiso 1 1 calc R U . . .
C012 C 0.2304(4) 0.8411(7) 0.1347(4) 0.0534(17) Uani 1 1 d . . . . .
H012 H 0.201541 0.910587 0.138852 0.064 Uiso 1 1 calc R U . . .
C013 C 0.3827(4) 0.6249(7) 0.4568(4) 0.0528(16) Uani 1 1 d . . . . .
H013 H 0.398554 0.690930 0.432400 0.063 Uiso 1 1 calc R U . . .
C014 C 0.4169(4) 0.1799(6) 0.2707(4) 0.0503(16) Uani 1 1 d . . . . .
H014 H 0.362554 0.179116 0.275348 0.060 Uiso 1 1 calc R U . . .
C015 C 0.4579(5) 0.0737(7) 0.2633(5) 0.062(2) Uani 1 1 d . . . . .
H015 H 0.430787 0.002255 0.264523 0.075 Uiso 1 1 calc R U . . .
C016 C 0.3354(5) 0.4240(9) 0.5298(3) 0.0579(18) Uani 1 1 d . . . . .
C017 C 0.5394(4) 0.0733(6) 0.2540(4) 0.0540(17) Uani 1 1 d . . . . .
H017 H 0.566107 0.002590 0.246767 0.065 Uiso 1 1 calc R U . . .
C018 C 0.2122(9) 0.4519(13) 0.6196(6) 0.106(5) Uani 1 1 d . . . . .
H018 H 0.166349 0.457038 0.644541 0.127 Uiso 1 1 calc R U . . .
C019 C 0.3020(6) 0.5373(9) 0.5391(4) 0.065(2) Uani 1 1 d . . . . .
C01A C 0.3137(7) 0.3266(11) 0.5680(5) 0.083(3) Uani 1 1 d . . . . .
H01A H 0.338333 0.253901 0.561819 0.100 Uiso 1 1 calc R U . . .
C01B C 0.3267(5) 0.6371(8) 0.5031(4) 0.0588(18) Uani 1 1 d . . . . .
H01B H 0.304352 0.710904 0.511251 0.071 Uiso 1 1 calc R U . . .
C01D C 0.2394(8) 0.5437(13) 0.5885(5) 0.093(4) Uani 1 1 d . . . . .
H01D H 0.217798 0.617428 0.598104 0.112 Uiso 1 1 calc R U . . .
C01E C 0.2557(11) 0.3383(16) 0.6149(6) 0.122(6) Uani 1 1 d . . . . .
H01E H 0.243593 0.275657 0.643424 0.146 Uiso 1 1 calc R U . . .

loop_
_atom_site_aniso_label
_atom_site_aniso_U_11
_atom_site_aniso_U_22
_atom_site_aniso_U_33
_atom_site_aniso_U_23
_atom_site_aniso_U_13
_atom_site_aniso_U_12
Br01 0.0403(3) 0.0356(3) 0.0525(3) -0.0099(3) -0.0080(2) 0.0040(3)
O004 0.0256(17) 0.035(2) 0.039(2) 0.0071(16) -0.0046(15) -0.0033(15)
O005 0.0274(18) 0.032(2) 0.044(2) -0.0020(16) -0.0020(15) -0.0001(15)
O006 0.0254(18) 0.033(2) 0.056(2) -0.0042(18) 0.0011(16) 0.0022(15)
N007 0.029(2) 0.032(2) 0.034(2) -0.0009(18) -0.0012(17) 0.0043(18)
N008 0.023(2) 0.026(2) 0.039(2) -0.0021(18) -0.0006(16) 0.0001(16)
C009 0.031(3) 0.044(3) 0.040(3) 0.004(2) -0.015(2) -0.004(2)
C00A 0.023(2) 0.029(3) 0.033(2) -0.001(2) -0.0010(18) -0.0022(19)
C00B 0.024(2) 0.023(2) 0.046(3) 0.000(2) -0.001(2) -0.0002(19)
C00C 0.026(2) 0.028(3) 0.040(3) 0.000(2) 0.001(2) -0.0014(19)
C00D 0.031(3) 0.037(3) 0.038(3) -0.003(2) 0.000(2) 0.005(2)
C00E 0.021(2) 0.028(3) 0.047(3) -0.001(2) -0.002(2) -0.003(2)
C00F 0.020(2) 0.024(2) 0.040(3) 0.003(2) 0.0002(19) -0.0011(19)
C00G 0.037(3) 0.035(3) 0.049(3) 0.000(2) -0.007(2) -0.009(2)
C00H 0.027(2) 0.035(3) 0.030(2) 0.003(2) 0.0011(19) 0.004(2)
C00I 0.028(3) 0.038(3) 0.043(3) -0.001(2) 0.000(2) 0.003(2)
C00J 0.019(2) 0.026(2) 0.041(3) -0.002(2) -0.0010(18) -0.0014(18)
C00K 0.035(3) 0.048(3) 0.045(3) -0.008(3) 0.000(2) 0.000(3)
C00L 0.033(3) 0.042(3) 0.049(3) 0.012(3) -0.012(2) -0.002(2)
C00M 0.023(2) 0.023(2) 0.036(2) -0.0005(19) -0.0015(18) -0.0008(18)
C00N 0.033(3) 0.035(3) 0.041(3) 0.001(2) -0.002(2) -0.004(2)
C00O 0.024(2) 0.029(3) 0.063(3) 0.002(2) -0.005(2) 0.002(2)
C00P 0.029(3) 0.030(3) 0.065(4) 0.001(3) -0.007(3) -0.002(2)
C00Q 0.028(2) 0.030(3) 0.050(3) 0.003(2) 0.003(2) -0.006(2)
C00R 0.038(3) 0.050(4) 0.038(3) 0.000(3) -0.002(2) 0.002(3)
C00S 0.029(3) 0.034(3) 0.041(3) -0.001(2) 0.001(2) -0.003(2)
C00T 0.048(3) 0.044(4) 0.047(3) 0.003(3) 0.002(3) -0.007(3)
C00U 0.035(3) 0.030(3) 0.038(3) 0.003(2) 0.002(2) -0.002(2)
C00V 0.038(3) 0.043(3) 0.041(3) -0.001(2) -0.004(2) 0.010(2)
C00W 0.052(3) 0.061(4) 0.047(3) 0.022(4) -0.018(3) -0.025(4)
C00X 0.032(3) 0.036(3) 0.072(4) -0.001(3) -0.007(3) 0.002(2)
C00Y 0.029(3) 0.034(3) 0.071(4) 0.009(3) -0.008(3) -0.002(2)
C00Z 0.031(3) 0.035(3) 0.071(4) 0.003(3) -0.009(3) -0.001(2)
C010 0.046(3) 0.065(4) 0.045(3) 0.001(3) -0.009(3) 0.014(3)
C011 0.048(4) 0.061(4) 0.042(3) -0.003(3) 0.004(3) -0.002(3)
C012 0.055(4) 0.055(4) 0.050(4) -0.003(3) -0.014(3) 0.021(3)
C013 0.052(4) 0.056(4) 0.050(4) -0.003(3) -0.011(3) 0.000(3)
C014 0.038(3) 0.036(3) 0.077(5) 0.004(3) -0.006(3) -0.008(3)
C015 0.060(4) 0.033(3) 0.093(6) 0.003(4) -0.015(4) -0.007(3)
C016 0.077(4) 0.062(4) 0.034(3) -0.002(4) -0.015(3) -0.020(5)
C017 0.043(3) 0.032(3) 0.087(5) 0.002(3) -0.010(3) 0.003(3)
C018 0.135(11) 0.116(11) 0.066(6) -0.019(6) 0.039(6) -0.038(8)
C019 0.075(5) 0.075(6) 0.046(4) -0.006(4) -0.018(4) -0.016(5)
C01A 0.109(8) 0.087(7) 0.054(5) 0.004(5) -0.003(5) -0.044(6)
C01B 0.069(5) 0.063(5) 0.045(3) -0.007(3) -0.007(3) -0.003(4)
C01D 0.107(8) 0.117(10) 0.056(5) -0.006(5) 0.012(5) -0.030(7)
C01E 0.171(15) 0.128(13) 0.067(7) -0.006(7) 0.023(8) -0.075(12)

loop_
_atom_type_symbol
_atom_type_description
_atom_type_scat_dispersion_real
_atom_type_scat_dispersion_imag
_atom_type_scat_source
C C 0.0181 0.0091 'International Tables Vol C Tables 4.2.6.8 and 6.1.1.4'
H H 0.0000 0.0000 'International Tables Vol C Tables 4.2.6.8 and 6.1.1.4'
Br Br -0.6763 1.2805 'International Tables Vol C Tables 4.2.6.8 and 6.1.1.4'
N N 0.0311 0.0180 'International Tables Vol C Tables 4.2.6.8 and 6.1.1.4'
O O 0.0492 0.0322 'International Tables Vol C Tables 4.2.6.8 and 6.1.1.4'

loop_
_geom_angle_atom_site_label_1
_geom_angle_atom_site_label_2
_geom_angle_atom_site_label_3
_geom_angle
_geom_angle_site_symmetry_1
_geom_angle_site_symmetry_3
_geom_angle_publ_flag
C00F O004 C00L 115.0(4) . . ?
C00H N007 H007 119.1 . . ?
C00H N007 C00M 121.7(4) . . ?
C00M N007 H007 119.1 . . ?
C00A N008 C00B 113.2(4) . . ?
C00A N008 C00J 123.3(4) . . ?
C00B N008 C00J 123.4(4) . . ?
C00W C009 C00L 122.8(7) . . ?
C00W C009 C013 120.7(7) . . ?
C013 C009 C00L 116.5(6) . . ?
O005 C00A N008 126.0(5) . . ?
O005 C00A C00F 125.6(4) . . ?
N008 C00A C00F 108.3(4) . . ?
O006 C00B N008 124.8(5) . . ?
O006 C00B C00E 128.9(5) . . ?
N008 C00B C00E 106.3(4) . . ?
C00I C00C C00M 123.2(5) . . ?
C00I C00C C00U 116.3(5) . . ?
C00U C00C C00M 120.5(5) . . ?
C00H C00D H00D 120.8 . . ?
C00R C00D H00D 120.8 . . ?
C00R C00D C00H 118.4(5) . . ?
C00B C00E C00F 108.1(4) . . ?
C00O C00E C00B 117.7(5) . . ?
C00O C00E C00F 134.1(5) . . ?
O004 C00F C00A 109.5(4) . . ?
O004 C00F C00E 117.5(4) . . ?
O004 C00F C00M 106.5(4) . . ?
C00A C00F C00M 108.7(4) . . ?
C00E C00F C00A 102.1(4) . . ?
C00E C00F C00M 112.3(4) . . ?
C00N C00G H00G 120.0 . . ?
C00N C00G C00P 119.9(6) . . ?
C00P C00G H00G 120.0 . . ?
N007 C00H C00D 121.1(5) . . ?
N007 C00H C00V 120.7(5) . . ?
C00V C00H C00D 118.2(5) . . ?
C00C C00I Br01 121.4(4) . . ?
C00K C00I Br01 115.6(5) . . ?
C00K C00I C00C 123.0(6) . . ?
C00N C00J N008 119.4(5) . . ?
C00S C00J N008 119.7(5) . . ?
C00S C00J C00N 120.8(5) . . ?
C00I C00K H00K 120.5 . . ?
C00I C00K C011 118.9(6) . . ?
C011 C00K H00K 120.5 . . ?
O004 C00L C009 108.7(5) . . ?
O004 C00L H00A 109.9 . . ?
O004 C00L H00B 109.9 . . ?
C009 C00L H00A 109.9 . . ?
C009 C00L H00B 109.9 . . ?
H00A C00L H00B 108.3 . . ?
N007 C00M C00C 112.2(4) . . ?
N007 C00M C00F 109.4(4) . . ?
N007 C00M H00M 107.7 . . ?
C00C C00M C00F 112.0(4) . . ?
C00C C00M H00M 107.7 . . ?
C00F C00M H00M 107.7 . . ?
C00G C00N H00N 120.0 . . ?
C00J C00N C00G 120.0(6) . . ?
C00J C00N H00N 120.0 . . ?
C00E C00O H00O 112.6 . . ?
C00E C00O C00Y 134.9(5) . . ?
C00Y C00O H00O 112.6 . . ?
C00G C00P H00P 120.4 . . ?
C00Q C00P C00G 119.3(6) . . ?
C00Q C00P H00P 120.4 . . ?
C00P C00Q H00Q 119.9 . . ?
C00S C00Q C00P 120.3(5) . . ?
C00S C00Q H00Q 119.9 . . ?
C00D C00R H00R 118.6 . . ?
C010 C00R C00D 122.8(6) . . ?
C010 C00R H00R 118.6 . . ?
C00J C00S C00Q 119.7(5) . . ?
C00J C00S H00S 120.2 . . ?
C00Q C00S H00S 120.2 . . ?
C00U C00T H00T 119.8 . . ?
C00U C00T C011 120.3(7) . . ?
C011 C00T H00T 119.8 . . ?
C00C C00U H00U 118.9 . . ?
C00T C00U C00C 122.1(6) . . ?
C00T C00U H00U 118.9 . . ?
C00H C00V H00V 119.2 . . ?
C00H C00V C012 121.7(6) . . ?
C012 C00V H00V 119.2 . . ?
C009 C00W H00W 120.6 . . ?
C009 C00W C016 118.8(9) . . ?
C016 C00W H00W 120.6 . . ?
C00Y C00X H00X 119.0 . . ?
C017 C00X H00X 119.0 . . ?
C017 C00X C00Y 122.1(6) . . ?
C00X C00Y C00O 116.7(5) . . ?
C00Z C00Y C00O 124.9(6) . . ?
C00Z C00Y C00X 118.2(6) . . ?
C00Y C00Z H00Z 120.0 . . ?
C014 C00Z C00Y 120.0(6) . . ?
C014 C00Z H00Z 120.0 . . ?
C00R C010 H010 120.4 . . ?
C00R C010 C012 119.1(6) . . ?
C012 C010 H010 120.4 . . ?
C00K C011 H011 120.3 . . ?
C00T C011 C00K 119.4(6) . . ?
C00T C011 H011 120.3 . . ?
C00V C012 H012 120.1 . . ?
C010 C012 C00V 119.9(6) . . ?
C010 C012 H012 120.1 . . ?
C009 C013 H013 119.2 . . ?
C01B C013 C009 121.7(8) . . ?
C01B C013 H013 119.2 . . ?
C00Z C014 H014 120.1 . . ?
C00Z C014 C015 119.9(6) . . ?
C015 C014 H014 120.1 . . ?
C014 C015 H015 119.5 . . ?
C014 C015 C017 120.9(7) . . ?
C017 C015 H015 119.5 . . ?
C019 C016 C00W 117.0(8) . . ?
C01A C016 C00W 120.5(10) . . ?
C01A C016 C019 122.5(9) . . ?
C00X C017 C015 118.7(7) . . ?
C00X C017 H017 120.6 . . ?
C015 C017 H017 120.6 . . ?
C01D C018 H018 120.6 . . ?
C01D C018 C01E 118.8(13) . . ?
C01E C018 H018 120.6 . . ?
C016 C019 C01D 115.5(10) . . ?
C01B C019 C016 122.6(8) . . ?
C01B C019 C01D 121.9(10) . . ?
C016 C01A H01A 120.3 . . ?
C01E C01A C016 119.5(13) . . ?
C01E C01A H01A 120.3 . . ?
C013 C01B C019 119.1(9) . . ?
C013 C01B H01B 120.5 . . ?
C019 C01B H01B 120.5 . . ?
C018 C01D C019 123.3(14) . . ?
C018 C01D H01D 118.4 . . ?
C019 C01D H01D 118.4 . . ?
C018 C01E H01E 120.3 . . ?
C01A C01E C018 119.3(13) . . ?
C01A C01E H01E 120.3 . . ?

loop_
_geom_bond_atom_site_label_1
_geom_bond_atom_site_label_2
_geom_bond_distance
_geom_bond_site_symmetry_2
_geom_bond_publ_flag
Br01 C00I 1.906(6) . ?
O004 C00F 1.416(6) . ?
O004 C00L 1.438(7) . ?
O005 C00A 1.205(7) . ?
O006 C00B 1.199(7) . ?
N007 H007 0.8600 . ?
N007 C00H 1.377(7) . ?
N007 C00M 1.450(6) . ?
N008 C00A 1.384(6) . ?
N008 C00B 1.402(7) . ?
N008 C00J 1.434(6) . ?
C009 C00L 1.471(9) . ?
C009 C00W 1.355(10) . ?
C009 C013 1.450(10) . ?
C00A C00F 1.542(7) . ?
C00B C00E 1.490(7) . ?
C00C C00I 1.389(8) . ?
C00C C00M 1.529(7) . ?
C00C C00U 1.392(8) . ?
C00D H00D 0.9300 . ?
C00D C00H 1.430(8) . ?
C00D C00R 1.386(8) . ?
C00E C00F 1.512(7) . ?
C00E C00O 1.348(8) . ?
C00F C00M 1.570(7) . ?
C00G H00G 0.9300 . ?
C00G C00N 1.387(8) . ?
C00G C00P 1.393(9) . ?
C00H C00V 1.379(8) . ?
C00I C00K 1.382(9) . ?
C00J C00N 1.378(8) . ?
C00J C00S 1.370(8) . ?
C00K H00K 0.9300 . ?
C00K C011 1.393(11) . ?
C00L H00A 0.9700 . ?
C00L H00B 0.9700 . ?
C00M H00M 0.9800 . ?
C00N H00N 0.9300 . ?
C00O H00O 0.9300 . ?
C00O C00Y 1.457(8) . ?
C00P H00P 0.9300 . ?
C00P C00Q 1.391(9) . ?
C00Q H00Q 0.9300 . ?
C00Q C00S 1.390(7) . ?
C00R H00R 0.9300 . ?
C00R C010 1.362(10) . ?
C00S H00S 0.9300 . ?
C00T H00T 0.9300 . ?
C00T C00U 1.375(8) . ?
C00T C011 1.380(10) . ?
C00U H00U 0.9300 . ?
C00V H00V 0.9300 . ?
C00V C012 1.392(9) . ?
C00W H00W 0.9300 . ?
C00W C016 1.486(11) . ?
C00X H00X 0.9300 . ?
C00X C00Y 1.419(9) . ?
C00X C017 1.356(10) . ?
C00Y C00Z 1.407(9) . ?
C00Z H00Z 0.9300 . ?
C00Z C014 1.383(9) . ?
C010 H010 0.9300 . ?
C010 C012 1.383(11) . ?
C011 H011 0.9300 . ?
C012 H012 0.9300 . ?
C013 H013 0.9300 . ?
C013 C01B 1.338(11) . ?
C014 H014 0.9300 . ?
C014 C015 1.396(11) . ?
C015 H015 0.9300 . ?
C015 C017 1.401(11) . ?
C016 C019 1.412(15) . ?
C016 C01A 1.388(14) . ?
C017 H017 0.9300 . ?
C018 H018 0.9300 . ?
C018 C01D 1.294(18) . ?
C018 C01E 1.48(2) . ?
C019 C01B 1.400(13) . ?
C019 C01D 1.457(15) . ?
C01A H01A 0.9300 . ?
C01A C01E 1.369(18) . ?
C01B H01B 0.9300 . ?
C01D H01D 0.9300 . ?
C01E H01E 0.9300 . ?

loop_
_geom_torsion_atom_site_label_1
_geom_torsion_atom_site_label_2
_geom_torsion_atom_site_label_3
_geom_torsion_atom_site_label_4
_geom_torsion
_geom_torsion_site_symmetry_1
_geom_torsion_site_symmetry_2
_geom_torsion_site_symmetry_3
_geom_torsion_site_symmetry_4
_geom_torsion_publ_flag
Br01 C00I C00K C011 175.5(5) . . . . ?
O004 C00F C00M N007 54.3(5) . . . . ?
O004 C00F C00M C00C 179.3(4) . . . . ?
O005 C00A C00F O004 -45.9(7) . . . . ?
O005 C00A C00F C00E -171.1(5) . . . . ?
O005 C00A C00F C00M 70.1(6) . . . . ?
O006 C00B C00E C00F -169.1(6) . . . . ?
O006 C00B C00E C00O 14.6(10) . . . . ?
N007 C00H C00V C012 -177.6(6) . . . . ?
N008 C00A C00F O004 136.0(4) . . . . ?
N008 C00A C00F C00E 10.8(5) . . . . ?
N008 C00A C00F C00M -108.0(5) . . . . ?
N008 C00B C00E C00F 12.4(6) . . . . ?
N008 C00B C00E C00O -163.9(5) . . . . ?
N008 C00J C00N C00G -179.3(5) . . . . ?
N008 C00J C00S C00Q 179.4(5) . . . . ?
C009 C00W C016 C019 1.2(9) . . . . ?
C009 C00W C016 C01A -177.2(7) . . . . ?
C009 C013 C01B C019 -1.0(11) . . . . ?
C00A N008 C00B O006 176.0(6) . . . . ?
C00A N008 C00B C00E -5.4(6) . . . . ?
C00A N008 C00J C00N 53.2(7) . . . . ?
C00A N008 C00J C00S -125.3(6) . . . . ?
C00A C00F C00M N007 -63.6(5) . . . . ?
C00A C00F C00M C00C 61.4(5) . . . . ?
C00B N008 C00A O005 178.3(5) . . . . ?
C00B N008 C00A C00F -3.7(6) . . . . ?
C00B N008 C00J C00N -129.9(6) . . . . ?
C00B N008 C00J C00S 51.5(7) . . . . ?
C00B C00E C00F O004 -133.6(5) . . . . ?
C00B C00E C00F C00A -13.9(6) . . . . ?
C00B C00E C00F C00M 102.4(5) . . . . ?
C00B C00E C00O C00Y 176.8(7) . . . . ?
C00C C00I C00K C011 -0.7(9) . . . . ?
C00D C00H C00V C012 0.0(9) . . . . ?
C00D C00R C010 C012 -0.5(11) . . . . ?
C00E C00F C00M N007 -175.8(4) . . . . ?
C00E C00F C00M C00C -50.8(6) . . . . ?
C00E C00O C00Y C00X 177.8(8) . . . . ?
C00E C00O C00Y C00Z 2.7(13) . . . . ?
C00F O004 C00L C009 159.7(5) . . . . ?
C00F C00E C00O C00Y 1.7(13) . . . . ?
C00G C00P C00Q C00S 2.1(9) . . . . ?
C00H N007 C00M C00C 57.8(6) . . . . ?
C00H N007 C00M C00F -177.3(5) . . . . ?
C00H C00D C00R C010 1.5(10) . . . . ?
C00H C00V C012 C010 1.1(12) . . . . ?
C00I C00C C00M N007 -138.1(5) . . . . ?
C00I C00C C00M C00F 98.5(6) . . . . ?
C00I C00C C00U C00T -0.2(9) . . . . ?
C00I C00K C011 C00T 1.3(10) . . . . ?
C00J N008 C00A O005 -4.6(8) . . . . ?
C00J N008 C00A C00F 173.4(5) . . . . ?
C00J N008 C00B O006 -1.1(9) . . . . ?
C00J N008 C00B C00E 177.5(5) . . . . ?
C00L O004 C00F C00A -67.6(6) . . . . ?
C00L O004 C00F C00E 48.2(7) . . . . ?
C00L O004 C00F C00M 175.0(5) . . . . ?
C00L C009 C00W C016 179.1(5) . . . . ?
C00L C009 C013 C01B -179.2(6) . . . . ?
C00M N007 C00H C00D 24.8(8) . . . . ?
C00M N007 C00H C00V -157.7(5) . . . . ?
C00M C00C C00I Br01 5.6(7) . . . . ?
C00M C00C C00I C00K -178.4(5) . . . . ?
C00M C00C C00U C00T 178.4(5) . . . . ?
C00N C00G C00P C00Q -2.0(9) . . . . ?
C00N C00J C00S C00Q 0.8(8) . . . . ?
C00O C00E C00F O004 41.8(9) . . . . ?
C00O C00E C00F C00A 161.6(7) . . . . ?
C00O C00E C00F C00M -82.2(8) . . . . ?
C00O C00Y C00Z C014 178.4(7) . . . . ?
C00P C00G C00N C00J 1.4(9) . . . . ?
C00P C00Q C00S C00J -1.5(9) . . . . ?
C00R C00D C00H N007 176.4(5) . . . . ?
C00R C00D C00H C00V -1.2(8) . . . . ?
C00R C010 C012 C00V -0.9(12) . . . . ?
C00S C00J C00N C00G -0.8(8) . . . . ?
C00U C00C C00I Br01 -175.9(4) . . . . ?
C00U C00C C00I C00K 0.1(8) . . . . ?
C00U C00C C00M N007 43.5(7) . . . . ?
C00U C00C C00M C00F -79.9(6) . . . . ?
C00U C00T C011 C00K -1.4(11) . . . . ?
C00W C009 C00L O004 117.7(6) . . . . ?
C00W C009 C013 C01B 0.5(10) . . . . ?
C00W C016 C019 C01B -1.8(10) . . . . ?
C00W C016 C019 C01D 177.8(7) . . . . ?
C00W C016 C01A C01E -179.2(10) . . . . ?
C00X C00Y C00Z C014 3.3(11) . . . . ?
C00Y C00X C017 C015 -1.1(13) . . . . ?
C00Y C00Z C014 C015 -1.2(12) . . . . ?
C00Z C014 C015 C017 -2.1(13) . . . . ?
C011 C00T C00U C00C 0.8(10) . . . . ?
C013 C009 C00L O004 -62.7(7) . . . . ?
C013 C009 C00W C016 -0.6(8) . . . . ?
C014 C015 C017 C00X 3.3(14) . . . . ?
C016 C019 C01B C013 1.7(11) . . . . ?
C016 C019 C01D C018 -3.7(16) . . . . ?
C016 C01A C01E C018 5.5(19) . . . . ?
C017 C00X C00Y C00O -177.7(8) . . . . ?
C017 C00X C00Y C00Z -2.2(12) . . . . ?
C019 C016 C01A C01E 2.5(15) . . . . ?
C01A C016 C019 C01B 176.6(8) . . . . ?
C01A C016 C019 C01D -3.9(12) . . . . ?
C01B C019 C01D C018 175.8(11) . . . . ?
C01D C018 C01E C01A -13(2) . . . . ?
C01D C019 C01B C013 -177.8(8) . . . . ?
C01E C018 C01D C019 12(2) . . . . ?

loop_
_smtbx_masks_void_nr
_smtbx_masks_void_average_x
_smtbx_masks_void_average_y
_smtbx_masks_void_average_z
_smtbx_masks_void_volume
_smtbx_masks_void_count_electrons
_smtbx_masks_void_content
1 0.000 0.542 0.500 157.2 66.2 ?
2 -0.131 -0.906 0.000 610.6 93.9 ?
3 0.500 0.042 0.500 157.2 66.2 ?
